data_4518936
loop_
_publ_author_name
'Lu, Wenkui'
'Zhu, Xiaoyu'
'Yang, Liqun'
'Wu, Xiaoyu'
'Xie, Xiaomin'
'Zhang, Zhaoguo'

_publ_section_title
;
 Distinct Catalytic Performance of Dirhodium(II) Complexes with
 ortho-Metalated DPPP in Dehydrosilylation of Styrene Derivatives with
 Alkoxysilanes
;
_journal_issue 16
_journal_name_full 'ACS Catalysis'
_journal_page_first 10190
_journal_page_last 10197
_journal_paper_doi 10.1021/acscatal.1c02129
_journal_volume 11
_journal_year 2021
_chemical_formula_moiety 'C35 H36 N2 O4 P2 Rh2, 2(C2 H3 N)'
_chemical_formula_sum 'C39 H42 N4 O4 P2 Rh2'
_chemical_formula_weight 898.52
_space_group_crystal_system monoclinic
_space_group_IT_number 14
_space_group_name_Hall '-P 2yn'
_space_group_name_H-M_alt 'P 1 21/n 1'
_atom_sites_solution_hydrogens geom
_audit_creation_date 2021-01-13
_audit_creation_method
;
Olex2 1.3
(compiled 2020.11.12 svn.r5f609507 for OlexSys, GUI svn.r6226)
;
_cell_angle_alpha 90
_cell_angle_beta 100.967(6)
_cell_angle_gamma 90
_cell_formula_units_Z 4
_cell_length_a 18.358(3)
_cell_length_b 10.6384(11)
_cell_length_c 20.055(2)
_cell_measurement_reflns_used 9816
_cell_measurement_temperature 173(2)
_cell_measurement_theta_max 68.34
_cell_measurement_theta_min 2.99
_cell_volume 3845.2(8)
_computing_cell_refinement 'SAINT V8.40B (?, 2016)'
_computing_data_reduction 'SAINT V8.40B (?, 2016)'
_computing_molecular_graphics 'Olex2 1.3 (Dolomanov et al., 2009)'
_computing_publication_material 'Olex2 1.3 (Dolomanov et al., 2009)'
_computing_structure_refinement 'SHELXL 2018/1 (Sheldrick, 2015)'
_computing_structure_solution 'SHELXT 2018/2 (Sheldrick, 2018)'
_diffrn_ambient_temperature 173.0
_diffrn_measured_fraction_theta_full 1.000
_diffrn_measured_fraction_theta_max 0.998
_diffrn_measurement_device_type 'Bruker APEX-II CCD'
_diffrn_measurement_method '\f and \w scans'
_diffrn_radiation_type CuK\a
_diffrn_radiation_wavelength 1.54178
_diffrn_reflns_av_R_equivalents 0.0490
_diffrn_reflns_av_unetI/netI 0.0228
_diffrn_reflns_Laue_measured_fraction_full 1.000
_diffrn_reflns_Laue_measured_fraction_max 0.998
_diffrn_reflns_limit_h_max 22
_diffrn_reflns_limit_h_min -21
_diffrn_reflns_limit_k_max 12
_diffrn_reflns_limit_k_min -12
_diffrn_reflns_limit_l_max 24
_diffrn_reflns_limit_l_min -24
_diffrn_reflns_number 60639
_diffrn_reflns_point_group_measured_fraction_full 1.000
_diffrn_reflns_point_group_measured_fraction_max 0.998
_diffrn_reflns_theta_full 67.679
_diffrn_reflns_theta_max 68.399
_diffrn_reflns_theta_min 2.993
_diffrn_source_current 30.0
_diffrn_source_power 1.35
_diffrn_source_voltage 45.0
_diffrn_standards_number 0
_exptl_absorpt_coefficient_mu 8.093
_exptl_absorpt_correction_T_max 0.7531
_exptl_absorpt_correction_T_min 0.6413
_exptl_absorpt_correction_type multi-scan
_exptl_absorpt_process_details
;
SADABS-2016/2 (Bruker,2016/2) was used for absorption correction.
wR2(int) was 0.0820 before and 0.0565 after correction.
The Ratio of minimum to maximum transmission is 0.8515.
The \l/2 correction factor is Not present.
;
_exptl_crystal_colour 'clear light red'
_exptl_crystal_colour_lustre clear
_exptl_crystal_colour_modifier light
_exptl_crystal_colour_primary red
_exptl_crystal_density_diffrn 1.552
_exptl_crystal_description block
_exptl_crystal_F_000 1824
_exptl_crystal_size_max 0.2
_exptl_crystal_size_mid 0.2
_exptl_crystal_size_min 0.1
_refine_diff_density_max 0.337
_refine_diff_density_min -0.307
_refine_diff_density_rms 0.059
_refine_ls_extinction_method none
_refine_ls_goodness_of_fit_ref 1.039
_refine_ls_hydrogen_treatment constr
_refine_ls_matrix_type full
_refine_ls_number_parameters 466
_refine_ls_number_reflns 7041
_refine_ls_number_restraints 0
_refine_ls_restrained_S_all 1.039
_refine_ls_R_factor_all 0.0263
_refine_ls_R_factor_gt 0.0211
_refine_ls_shift/su_max 0.002
_refine_ls_shift/su_mean 0.000
_refine_ls_structure_factor_coef Fsqd
_refine_ls_weighting_details 'w=1/[\s^2^(Fo^2^)+(0.0178P)^2^+3.4610P] where P=(Fo^2^+2Fc^2^)/3'
_refine_ls_weighting_scheme calc
_refine_ls_wR_factor_gt 0.0472
_refine_ls_wR_factor_ref 0.0489
_reflns_Friedel_coverage 0.000
_reflns_number_gt 6283
_reflns_number_total 7041
_reflns_threshold_expression 'I > 2\s(I)'
_cod_data_source_file cs1c02129_si_003.cif
_cod_data_source_block t_a
_cod_depositor_comments 'Adding full bibliography for 4518936--4518937.cif.'
_cod_database_code 4518936
_shelx_shelxl_version_number 2018/1
_shelx_space_group_comment
;
The symmetry employed for this shelxl refinement is uniquely defined
by the following loop, which should always be used as a source of
symmetry information in preference to the above space-group names.
They are only intended as comments.
;
_shelx_estimated_absorpt_t_max 0.498
_shelx_estimated_absorpt_t_min 0.294
_olex2_refinement_description
;
1. Fixed Uiso
 At 1.2 times of:
  All C(H) groups, All C(H,H) groups
 At 1.5 times of:
  All C(H,H,H) groups
2.a Secondary CH2 refined with riding coordinates:
 C7(H7A,H7B), C8(H8A,H8B), C9(H9A,H9B)
2.b Aromatic/amide H refined with riding coordinates:
 C23(H23), C20(H20), C19(H19), C17(H17), C24(H24), C26(H26), C25(H25),
 C15(H15), C2(H2), C11(H11), C18(H18), C6(H6), C14(H14), C12(H12), C5(H5),
 C3(H3), C4(H4), C13(H13)
2.c Idealised Me refined as rotating group:
 C29(H29A,H29B,H29C), C35(H35A,H35B,H35C), C33(H33A,H33B,H33C), C39(H39A,H39B,
 H39C), C31(H31A,H31B,H31C), C37(H37A,H37B,H37C)
;
_olex2_submission_special_instructions 'No special instructions were received'

loop_
_space_group_symop_operation_xyz
'x, y, z'
'-x+1/2, y+1/2, -z+1/2'
'-x, -y, -z'
'x-1/2, -y-1/2, z-1/2'

loop_
_atom_site_label
_atom_site_type_symbol
_atom_site_fract_x
_atom_site_fract_y
_atom_site_fract_z
_atom_site_U_iso_or_equiv
_atom_site_adp_type
_atom_site_occupancy
_atom_site_site_symmetry_order
_atom_site_calc_flag
_atom_site_refinement_flags_posn
_atom_site_refinement_flags_adp
_atom_site_refinement_flags_occupancy
_atom_site_disorder_assembly
_atom_site_disorder_group
Rh1 Rh 0.52395(2) 0.27599(2) 0.29278(2) 0.01568(5) Uani 1 1 d . . . . .
Rh2 Rh 0.64464(2) 0.18641(2) 0.26773(2) 0.01519(5) Uani 1 1 d . . . . .
P1 P 0.46310(3) 0.14172(5) 0.21851(3) 0.01835(12) Uani 1 1 d . . . . .
P2 P 0.53038(3) 0.14119(5) 0.37726(3) 0.01779(12) Uani 1 1 d . . . . .
O3 O 0.58963(8) 0.40498(15) 0.36114(8) 0.0223(3) Uani 1 1 d . . . . .
O1 O 0.52828(9) 0.41201(15) 0.21527(8) 0.0235(3) Uani 1 1 d . . . . .
O4 O 0.69613(9) 0.33075(15) 0.33741(8) 0.0251(4) Uani 1 1 d . . . . .
O2 O 0.62689(9) 0.32285(15) 0.18362(8) 0.0240(4) Uani 1 1 d . . . . .
N2 N 0.75224(11) 0.16718(18) 0.24340(10) 0.0218(4) Uani 1 1 d . . . . .
N1 N 0.41898(11) 0.37880(19) 0.31138(10) 0.0266(4) Uani 1 1 d . . . . .
C22 C 0.59975(12) 0.0491(2) 0.20588(11) 0.0181(4) Uani 1 1 d . . . . .
C21 C 0.66044(12) 0.0595(2) 0.34233(11) 0.0183(4) Uani 1 1 d . . . . .
C23 C 0.64442(13) -0.0426(2) 0.18214(11) 0.0221(5) Uani 1 1 d . . . . .
H23 H 0.696503 -0.040970 0.198426 0.026 Uiso 1 1 calc R U . . .
C32 C 0.65963(12) 0.3989(2) 0.36983(11) 0.0214(5) Uani 1 1 d . . . . .
C10 C 0.53320(13) 0.2204(2) 0.45880(11) 0.0230(5) Uani 1 1 d . . . . .
C34 C 0.57641(12) 0.4029(2) 0.17771(11) 0.0215(5) Uani 1 1 d . . . . .
C20 C 0.72231(13) -0.0220(2) 0.35215(12) 0.0231(5) Uani 1 1 d . . . . .
H20 H 0.755883 -0.017517 0.321557 0.028 Uiso 1 1 calc R U . . .
C7 C 0.39866(13) 0.0333(2) 0.24853(12) 0.0261(5) Uani 1 1 d . . . . .
H7A H 0.357561 0.082391 0.261247 0.031 Uiso 1 1 calc R U . . .
H7B H 0.377041 -0.023551 0.210856 0.031 Uiso 1 1 calc R U . . .
C16 C 0.61199(12) 0.0443(2) 0.38862(11) 0.0198(5) Uani 1 1 d . . . . .
C1 C 0.40260(13) 0.2200(2) 0.14743(12) 0.0236(5) Uani 1 1 d . . . . .
C8 C 0.43512(14) -0.0460(2) 0.30949(13) 0.0302(6) Uani 1 1 d . . . . .
H8A H 0.481407 -0.083303 0.299807 0.036 Uiso 1 1 calc R U . . .
H8B H 0.401380 -0.115743 0.315772 0.036 Uiso 1 1 calc R U . . .
C29 C 0.88309(13) 0.1975(2) 0.21343(13) 0.0296(6) Uani 1 1 d . . . . .
H29A H 0.878565 0.242738 0.170265 0.044 Uiso 1 1 calc R U . . .
H29B H 0.905878 0.115194 0.209484 0.044 Uiso 1 1 calc R U . . .
H29C H 0.914187 0.246088 0.249542 0.044 Uiso 1 1 calc R U . . .
C27 C 0.52287(12) 0.0376(2) 0.18206(11) 0.0202(5) Uani 1 1 d . . . . .
C9 C 0.45345(13) 0.0301(2) 0.37552(12) 0.0272(5) Uani 1 1 d . . . . .
H9A H 0.466341 -0.028758 0.414210 0.033 Uiso 1 1 calc R U . . .
H9B H 0.408721 0.077328 0.381613 0.033 Uiso 1 1 calc R U . . .
C28 C 0.80924(13) 0.1802(2) 0.22986(12) 0.0226(5) Uani 1 1 d . . . . .
C19 C 0.73577(14) -0.1081(2) 0.40467(13) 0.0287(5) Uani 1 1 d . . . . .
H19 H 0.778413 -0.160389 0.409599 0.034 Uiso 1 1 calc R U . . .
C17 C 0.62602(14) -0.0437(2) 0.44183(12) 0.0275(5) Uani 1 1 d . . . . .
H17 H 0.592351 -0.050918 0.472218 0.033 Uiso 1 1 calc R U . . .
C35 C 0.57079(15) 0.4976(3) 0.12077(13) 0.0326(6) Uani 1 1 d . . . . .
H35A H 0.522516 0.489114 0.090319 0.049 Uiso 1 1 calc R U . . .
H35B H 0.610467 0.482305 0.095261 0.049 Uiso 1 1 calc R U . . .
H35C H 0.575738 0.582673 0.139799 0.049 Uiso 1 1 calc R U . . .
C30 C 0.36445(14) 0.4042(2) 0.32612(14) 0.0322(6) Uani 1 1 d . . . . .
C24 C 0.61501(14) -0.1343(2) 0.13609(12) 0.0269(5) Uani 1 1 d . . . . .
H24 H 0.647094 -0.193457 0.120976 0.032 Uiso 1 1 calc R U . . .
C33 C 0.70341(14) 0.4812(3) 0.42493(14) 0.0340(6) Uani 1 1 d . . . . .
H33A H 0.699751 0.569116 0.410039 0.051 Uiso 1 1 calc R U . . .
H33B H 0.755566 0.455161 0.433821 0.051 Uiso 1 1 calc R U . . .
H33C H 0.683226 0.472645 0.466561 0.051 Uiso 1 1 calc R U . . .
C26 C 0.49316(14) -0.0553(2) 0.13528(12) 0.0272(5) Uani 1 1 d . . . . .
H26 H 0.441026 -0.059614 0.119597 0.033 Uiso 1 1 calc R U . . .
C25 C 0.53909(14) -0.1412(2) 0.11164(13) 0.0301(6) Uani 1 1 d . . . . .
H25 H 0.519026 -0.203420 0.079360 0.036 Uiso 1 1 calc R U . . .
C15 C 0.59899(16) 0.2350(3) 0.50508(13) 0.0346(6) Uani 1 1 d . . . . .
H15 H 0.643669 0.201356 0.495157 0.042 Uiso 1 1 calc R U . . .
C2 C 0.42565(15) 0.2383(3) 0.08572(13) 0.0360(6) Uani 1 1 d . . . . .
H2 H 0.471959 0.205170 0.079496 0.043 Uiso 1 1 calc R U . . .
C11 C 0.46912(16) 0.2731(3) 0.47433(14) 0.0364(6) Uani 1 1 d . . . . .
H11 H 0.423380 0.265117 0.443210 0.044 Uiso 1 1 calc R U . . .
C18 C 0.68783(14) -0.1195(2) 0.45051(12) 0.0299(6) Uani 1 1 d . . . . .
H18 H 0.697590 -0.178201 0.486835 0.036 Uiso 1 1 calc R U . . .
C6 C 0.33486(14) 0.2704(3) 0.15479(14) 0.0359(6) Uani 1 1 d . . . . .
H6 H 0.317922 0.259143 0.196307 0.043 Uiso 1 1 calc R U . . .
C14 C 0.6003(2) 0.2984(3) 0.56589(15) 0.0487(8) Uani 1 1 d . . . . .
H14 H 0.645675 0.306729 0.597514 0.058 Uiso 1 1 calc R U . . .
C38 C 0.15399(16) 0.3319(3) 0.48640(14) 0.0381(6) Uani 1 1 d . . . . .
C12 C 0.4716(2) 0.3373(3) 0.53518(16) 0.0486(8) Uani 1 1 d . . . . .
H12 H 0.427467 0.373248 0.545097 0.058 Uiso 1 1 calc R U . . .
C5 C 0.29148(16) 0.3370(3) 0.10214(16) 0.0479(8) Uani 1 1 d . . . . .
H5 H 0.245415 0.371562 0.108098 0.058 Uiso 1 1 calc R U . . .
C3 C 0.38174(18) 0.3042(3) 0.03343(14) 0.0470(8) Uani 1 1 d . . . . .
H3 H 0.398186 0.315339 -0.008325 0.056 Uiso 1 1 calc R U . . .
C4 C 0.31494(18) 0.3535(3) 0.04116(15) 0.0486(8) Uani 1 1 d . . . . .
H4 H 0.285066 0.398389 0.005055 0.058 Uiso 1 1 calc R U . . .
C13 C 0.5363(2) 0.3492(3) 0.58049(16) 0.0512(9) Uani 1 1 d . . . . .
H13 H 0.537323 0.392366 0.622116 0.061 Uiso 1 1 calc R U . . .
N4 N 0.18692(16) 0.3173(3) 0.44454(14) 0.0617(8) Uani 1 1 d . . . . .
C39 C 0.11122(17) 0.3489(3) 0.53933(15) 0.0492(8) Uani 1 1 d . . . . .
H39A H 0.078796 0.422283 0.528758 0.074 Uiso 1 1 calc R U . . .
H39B H 0.144924 0.362097 0.582898 0.074 Uiso 1 1 calc R U . . .
H39C H 0.080960 0.273919 0.542169 0.074 Uiso 1 1 calc R U . . .
C31 C 0.29425(18) 0.4341(3) 0.3472(2) 0.0666(11) Uani 1 1 d . . . . .
H31A H 0.270332 0.504777 0.320212 0.100 Uiso 1 1 calc R U . . .
H31B H 0.303981 0.456973 0.395427 0.100 Uiso 1 1 calc R U . . .
H31C H 0.261488 0.360642 0.340087 0.100 Uiso 1 1 calc R U . . .
N3 N 0.2877(2) 0.6696(4) 0.2320(2) 0.1078(16) Uani 1 1 d . . . . .
C36 C 0.3377(2) 0.6490(4) 0.2097(2) 0.0644(11) Uani 1 1 d . . . . .
C37 C 0.4006(2) 0.6210(4) 0.1786(2) 0.0710(12) Uani 1 1 d . . . . .
H37A H 0.383062 0.591437 0.132017 0.107 Uiso 1 1 calc R U . . .
H37B H 0.430864 0.555549 0.204838 0.107 Uiso 1 1 calc R U . . .
H37C H 0.430499 0.697119 0.177795 0.107 Uiso 1 1 calc R U . . .

loop_
_atom_site_aniso_label
_atom_site_aniso_U_11
_atom_site_aniso_U_22
_atom_site_aniso_U_33
_atom_site_aniso_U_23
_atom_site_aniso_U_13
_atom_site_aniso_U_12
Rh1 0.01443(8) 0.01480(8) 0.01904(8) 0.00108(6) 0.00632(6) 0.00048(6)
Rh2 0.01399(8) 0.01425(8) 0.01866(8) 0.00033(6) 0.00650(6) -0.00033(6)
P1 0.0148(3) 0.0194(3) 0.0213(3) -0.0001(2) 0.0045(2) -0.0008(2)
P2 0.0178(3) 0.0177(3) 0.0198(3) 0.0020(2) 0.0083(2) 0.0004(2)
O3 0.0202(8) 0.0197(8) 0.0275(8) -0.0052(6) 0.0063(7) -0.0020(6)
O1 0.0230(8) 0.0217(9) 0.0285(8) 0.0077(7) 0.0117(7) 0.0037(7)
O4 0.0199(8) 0.0234(9) 0.0331(9) -0.0085(7) 0.0080(7) -0.0046(7)
O2 0.0255(8) 0.0216(9) 0.0283(9) 0.0083(7) 0.0134(7) 0.0036(7)
N2 0.0217(10) 0.0188(10) 0.0260(10) -0.0006(8) 0.0074(8) -0.0004(8)
N1 0.0244(11) 0.0253(11) 0.0307(11) -0.0016(8) 0.0070(9) 0.0026(9)
C22 0.0212(11) 0.0164(11) 0.0176(10) 0.0036(8) 0.0062(9) -0.0005(9)
C21 0.0194(11) 0.0179(11) 0.0173(10) -0.0016(8) 0.0025(9) -0.0022(9)
C23 0.0206(11) 0.0199(12) 0.0265(12) -0.0002(9) 0.0066(9) 0.0022(9)
C32 0.0229(12) 0.0183(12) 0.0243(12) -0.0006(9) 0.0076(10) -0.0030(9)
C10 0.0316(13) 0.0196(12) 0.0204(11) 0.0037(9) 0.0111(10) 0.0002(10)
C34 0.0233(12) 0.0186(12) 0.0231(11) 0.0029(9) 0.0060(10) -0.0036(9)
C20 0.0209(12) 0.0233(12) 0.0260(12) 0.0020(9) 0.0064(10) 0.0031(9)
C7 0.0187(12) 0.0287(13) 0.0314(13) -0.0014(10) 0.0064(10) -0.0071(10)
C16 0.0220(12) 0.0162(11) 0.0220(11) 0.0014(9) 0.0067(9) 0.0025(9)
C1 0.0209(12) 0.0256(13) 0.0232(12) -0.0009(9) 0.0015(9) -0.0002(10)
C8 0.0283(13) 0.0292(14) 0.0339(14) 0.0038(11) 0.0081(11) -0.0107(11)
C29 0.0224(12) 0.0293(14) 0.0411(15) 0.0002(11) 0.0164(11) -0.0005(10)
C27 0.0211(11) 0.0182(12) 0.0219(11) 0.0003(9) 0.0057(9) 0.0008(9)
C9 0.0250(13) 0.0275(14) 0.0312(13) 0.0049(10) 0.0107(10) -0.0051(10)
C28 0.0248(13) 0.0189(12) 0.0255(12) 0.0000(9) 0.0086(10) 0.0000(9)
C19 0.0250(13) 0.0262(13) 0.0346(13) 0.0050(10) 0.0051(11) 0.0091(10)
C17 0.0323(13) 0.0266(13) 0.0264(12) 0.0073(10) 0.0126(11) 0.0033(11)
C35 0.0361(15) 0.0308(14) 0.0334(14) 0.0129(11) 0.0128(12) 0.0073(11)
C30 0.0267(14) 0.0247(13) 0.0466(16) -0.0014(11) 0.0103(12) 0.0001(11)
C24 0.0300(13) 0.0215(13) 0.0305(13) -0.0031(10) 0.0095(11) 0.0039(10)
C33 0.0279(14) 0.0327(15) 0.0415(15) -0.0151(12) 0.0067(12) -0.0040(11)
C26 0.0225(12) 0.0283(13) 0.0295(13) -0.0037(10) 0.0016(10) -0.0006(10)
C25 0.0336(14) 0.0249(13) 0.0304(13) -0.0111(10) 0.0028(11) -0.0026(11)
C15 0.0396(15) 0.0323(15) 0.0324(14) -0.0048(11) 0.0084(12) -0.0048(12)
C2 0.0353(15) 0.0431(17) 0.0309(14) 0.0067(12) 0.0099(12) 0.0112(12)
C11 0.0422(16) 0.0362(15) 0.0357(15) 0.0008(12) 0.0201(13) 0.0066(12)
C18 0.0351(14) 0.0274(14) 0.0272(13) 0.0111(10) 0.0064(11) 0.0072(11)
C6 0.0258(13) 0.0495(17) 0.0323(14) 0.0040(12) 0.0055(11) 0.0095(12)
C14 0.065(2) 0.0475(19) 0.0319(15) -0.0093(13) 0.0060(15) -0.0172(16)
C38 0.0344(15) 0.0458(18) 0.0316(14) 0.0013(12) 0.0003(12) 0.0046(13)
C12 0.069(2) 0.0388(18) 0.0486(18) -0.0042(14) 0.0383(18) 0.0066(15)
C5 0.0294(15) 0.061(2) 0.0504(18) 0.0050(15) 0.0010(13) 0.0193(14)
C3 0.055(2) 0.059(2) 0.0270(14) 0.0089(13) 0.0080(13) 0.0122(16)
C4 0.0473(18) 0.055(2) 0.0375(16) 0.0103(14) -0.0067(14) 0.0144(15)
C13 0.089(3) 0.0345(17) 0.0376(17) -0.0137(13) 0.0313(18) -0.0150(17)
N4 0.0525(17) 0.095(2) 0.0392(15) 0.0090(15) 0.0136(13) 0.0203(16)
C39 0.0417(17) 0.066(2) 0.0410(17) -0.0086(15) 0.0114(14) 0.0047(16)
C31 0.0402(19) 0.046(2) 0.125(3) -0.008(2) 0.045(2) 0.0030(15)
N3 0.095(3) 0.094(3) 0.158(4) 0.051(3) 0.085(3) 0.046(2)
C36 0.052(2) 0.053(2) 0.095(3) 0.031(2) 0.032(2) 0.0179(17)
C37 0.051(2) 0.060(2) 0.112(3) 0.035(2) 0.040(2) 0.0236(18)

loop_
_atom_type_symbol
_atom_type_description
_atom_type_scat_dispersion_real
_atom_type_scat_dispersion_imag
_atom_type_scat_source
C C 0.0181 0.0091 'International Tables Vol C Tables 4.2.6.8 and 6.1.1.4'
H H 0.0000 0.0000 'International Tables Vol C Tables 4.2.6.8 and 6.1.1.4'
N N 0.0311 0.0180 'International Tables Vol C Tables 4.2.6.8 and 6.1.1.4'
O O 0.0492 0.0322 'International Tables Vol C Tables 4.2.6.8 and 6.1.1.4'
P P 0.2955 0.4335 'International Tables Vol C Tables 4.2.6.8 and 6.1.1.4'
Rh Rh 0.0927 3.6045 'International Tables Vol C Tables 4.2.6.8 and 6.1.1.4'

loop_
_geom_angle_atom_site_label_1
_geom_angle_atom_site_label_2
_geom_angle_atom_site_label_3
_geom_angle
_geom_angle_site_symmetry_1
_geom_angle_site_symmetry_3
_geom_angle_publ_flag
P1 Rh1 Rh2 88.419(17) . . ?
P1 Rh1 N1 94.87(5) . . ?
P2 Rh1 Rh2 89.245(16) . . ?
P2 Rh1 P1 92.51(2) . . ?
P2 Rh1 N1 96.21(5) . . ?
O3 Rh1 Rh2 87.77(4) . . ?
O3 Rh1 P1 175.86(4) . . ?
O3 Rh1 P2 89.06(5) . . ?
O3 Rh1 N1 88.77(7) . . ?
O1 Rh1 Rh2 87.47(4) . . ?
O1 Rh1 P1 91.80(5) . . ?
O1 Rh1 P2 174.50(5) . . ?
O1 Rh1 O3 86.41(6) . . ?
O1 Rh1 N1 86.81(6) . . ?
N1 Rh1 Rh2 173.49(5) . . ?
O4 Rh2 Rh1 84.08(4) . . ?
O4 Rh2 O2 90.56(6) . . ?
O2 Rh2 Rh1 84.09(4) . . ?
N2 Rh2 Rh1 163.52(5) . . ?
N2 Rh2 O4 84.62(7) . . ?
N2 Rh2 O2 84.06(6) . . ?
C22 Rh2 Rh1 97.18(6) . . ?
C22 Rh2 O4 177.83(8) . . ?
C22 Rh2 O2 91.33(7) . . ?
C22 Rh2 N2 94.51(8) . . ?
C22 Rh2 C21 87.38(9) . . ?
C21 Rh2 Rh1 96.49(6) . . ?
C21 Rh2 O4 90.73(8) . . ?
C21 Rh2 O2 178.64(7) . . ?
C21 Rh2 N2 95.61(8) . . ?
C7 P1 Rh1 117.43(8) . . ?
C1 P1 Rh1 112.65(8) . . ?
C1 P1 C7 101.99(11) . . ?
C27 P1 Rh1 113.63(8) . . ?
C27 P1 C7 103.09(11) . . ?
C27 P1 C1 106.76(11) . . ?
C10 P2 Rh1 112.03(8) . . ?
C10 P2 C9 101.78(11) . . ?
C16 P2 Rh1 113.07(7) . . ?
C16 P2 C10 105.63(11) . . ?
C16 P2 C9 104.63(11) . . ?
C9 P2 Rh1 118.37(8) . . ?
C32 O3 Rh1 119.24(14) . . ?
C34 O1 Rh1 120.44(14) . . ?
C32 O4 Rh2 122.33(14) . . ?
C34 O2 Rh2 121.45(14) . . ?
C28 N2 Rh2 167.47(19) . . ?
C30 N1 Rh1 164.8(2) . . ?
C23 C22 Rh2 121.21(17) . . ?
C27 C22 Rh2 123.00(16) . . ?
C27 C22 C23 115.8(2) . . ?
C20 C21 Rh2 121.22(16) . . ?
C16 C21 Rh2 123.42(16) . . ?
C16 C21 C20 115.4(2) . . ?
C22 C23 H23 118.8 . . ?
C24 C23 C22 122.3(2) . . ?
C24 C23 H23 118.8 . . ?
O3 C32 C33 117.0(2) . . ?
O4 C32 O3 126.1(2) . . ?
O4 C32 C33 116.9(2) . . ?
C15 C10 P2 121.53(19) . . ?
C15 C10 C11 118.1(2) . . ?
C11 C10 P2 120.3(2) . . ?
O1 C34 C35 116.3(2) . . ?
O2 C34 O1 125.7(2) . . ?
O2 C34 C35 118.0(2) . . ?
C21 C20 H20 118.8 . . ?
C19 C20 C21 122.4(2) . . ?
C19 C20 H20 118.8 . . ?
P1 C7 H7A 108.9 . . ?
P1 C7 H7B 108.9 . . ?
H7A C7 H7B 107.7 . . ?
C8 C7 P1 113.41(16) . . ?
C8 C7 H7A 108.9 . . ?
C8 C7 H7B 108.9 . . ?
C21 C16 P2 117.72(16) . . ?
C17 C16 P2 120.40(17) . . ?
C17 C16 C21 121.9(2) . . ?
C2 C1 P1 120.81(19) . . ?
C6 C1 P1 121.05(19) . . ?
C6 C1 C2 118.0(2) . . ?
C7 C8 H8A 109.0 . . ?
C7 C8 H8B 109.0 . . ?
C7 C8 C9 112.9(2) . . ?
H8A C8 H8B 107.8 . . ?
C9 C8 H8A 109.0 . . ?
C9 C8 H8B 109.0 . . ?
H29A C29 H29B 109.5 . . ?
H29A C29 H29C 109.5 . . ?
H29B C29 H29C 109.5 . . ?
C28 C29 H29A 109.5 . . ?
C28 C29 H29B 109.5 . . ?
C28 C29 H29C 109.5 . . ?
C22 C27 P1 117.17(17) . . ?
C26 C27 P1 120.96(18) . . ?
C26 C27 C22 121.7(2) . . ?
P2 C9 H9A 108.9 . . ?
P2 C9 H9B 108.9 . . ?
C8 C9 P2 113.43(16) . . ?
C8 C9 H9A 108.9 . . ?
C8 C9 H9B 108.9 . . ?
H9A C9 H9B 107.7 . . ?
N2 C28 C29 179.2(3) . . ?
C20 C19 H19 119.4 . . ?
C20 C19 C18 121.1(2) . . ?
C18 C19 H19 119.4 . . ?
C16 C17 H17 119.5 . . ?
C18 C17 C16 120.9(2) . . ?
C18 C17 H17 119.5 . . ?
C34 C35 H35A 109.5 . . ?
C34 C35 H35B 109.5 . . ?
C34 C35 H35C 109.5 . . ?
H35A C35 H35B 109.5 . . ?
H35A C35 H35C 109.5 . . ?
H35B C35 H35C 109.5 . . ?
N1 C30 C31 178.0(3) . . ?
C23 C24 H24 119.6 . . ?
C23 C24 C25 120.8(2) . . ?
C25 C24 H24 119.6 . . ?
C32 C33 H33A 109.5 . . ?
C32 C33 H33B 109.5 . . ?
C32 C33 H33C 109.5 . . ?
H33A C33 H33B 109.5 . . ?
H33A C33 H33C 109.5 . . ?
H33B C33 H33C 109.5 . . ?
C27 C26 H26 119.7 . . ?
C25 C26 C27 120.6(2) . . ?
C25 C26 H26 119.7 . . ?
C24 C25 H25 120.7 . . ?
C26 C25 C24 118.7(2) . . ?
C26 C25 H25 120.7 . . ?
C10 C15 H15 119.7 . . ?
C10 C15 C14 120.7(3) . . ?
C14 C15 H15 119.7 . . ?
C1 C2 H2 119.6 . . ?
C3 C2 C1 120.7(3) . . ?
C3 C2 H2 119.6 . . ?
C10 C11 H11 119.8 . . ?
C10 C11 C12 120.4(3) . . ?
C12 C11 H11 119.8 . . ?
C19 C18 H18 120.8 . . ?
C17 C18 C19 118.3(2) . . ?
C17 C18 H18 120.8 . . ?
C1 C6 H6 119.6 . . ?
C1 C6 C5 120.8(3) . . ?
C5 C6 H6 119.6 . . ?
C15 C14 H14 119.8 . . ?
C13 C14 C15 120.3(3) . . ?
C13 C14 H14 119.8 . . ?
N4 C38 C39 179.1(4) . . ?
C11 C12 H12 119.6 . . ?
C13 C12 C11 120.7(3) . . ?
C13 C12 H12 119.6 . . ?
C6 C5 H5 119.8 . . ?
C4 C5 C6 120.4(3) . . ?
C4 C5 H5 119.8 . . ?
C2 C3 H3 119.6 . . ?
C4 C3 C2 120.8(3) . . ?
C4 C3 H3 119.6 . . ?
C5 C4 H4 120.4 . . ?
C3 C4 C5 119.2(3) . . ?
C3 C4 H4 120.4 . . ?
C14 C13 H13 120.1 . . ?
C12 C13 C14 119.7(3) . . ?
C12 C13 H13 120.1 . . ?
C38 C39 H39A 109.5 . . ?
C38 C39 H39B 109.5 . . ?
C38 C39 H39C 109.5 . . ?
H39A C39 H39B 109.5 . . ?
H39A C39 H39C 109.5 . . ?
H39B C39 H39C 109.5 . . ?
C30 C31 H31A 109.5 . . ?
C30 C31 H31B 109.5 . . ?
C30 C31 H31C 109.5 . . ?
H31A C31 H31B 109.5 . . ?
H31A C31 H31C 109.5 . . ?
H31B C31 H31C 109.5 . . ?
N3 C36 C37 178.0(6) . . ?
C36 C37 H37A 109.5 . . ?
C36 C37 H37B 109.5 . . ?
C36 C37 H37C 109.5 . . ?
H37A C37 H37B 109.5 . . ?
H37A C37 H37C 109.5 . . ?
H37B C37 H37C 109.5 . . ?

loop_
_geom_bond_atom_site_label_1
_geom_bond_atom_site_label_2
_geom_bond_distance
_geom_bond_site_symmetry_2
_geom_bond_publ_flag
Rh1 Rh2 2.5481(4) . ?
Rh1 P1 2.2076(6) . ?
Rh1 P2 2.2057(6) . ?
Rh1 O3 2.1419(15) . ?
Rh1 O1 2.1362(15) . ?
Rh1 N1 2.307(2) . ?
Rh2 O4 2.1683(16) . ?
Rh2 O2 2.2021(15) . ?
Rh2 N2 2.1326(19) . ?
Rh2 C22 1.991(2) . ?
Rh2 C21 1.995(2) . ?
P1 C7 1.834(2) . ?
P1 C1 1.832(2) . ?
P1 C27 1.808(2) . ?
P2 C10 1.831(2) . ?
P2 C16 1.797(2) . ?
P2 C9 1.837(2) . ?
O3 C32 1.265(3) . ?
O1 C34 1.269(3) . ?
O4 C32 1.250(3) . ?
O2 C34 1.248(3) . ?
N2 C28 1.139(3) . ?
N1 C30 1.129(3) . ?
C22 C23 1.413(3) . ?
C22 C27 1.407(3) . ?
C21 C20 1.413(3) . ?
C21 C16 1.412(3) . ?
C23 H23 0.9500 . ?
C23 C24 1.381(3) . ?
C32 C33 1.516(3) . ?
C10 C15 1.385(4) . ?
C10 C11 1.391(4) . ?
C34 C35 1.511(3) . ?
C20 H20 0.9500 . ?
C20 C19 1.382(3) . ?
C7 H7A 0.9900 . ?
C7 H7B 0.9900 . ?
C7 C8 1.531(3) . ?
C16 C17 1.406(3) . ?
C1 C2 1.396(3) . ?
C1 C6 1.388(3) . ?
C8 H8A 0.9900 . ?
C8 H8B 0.9900 . ?
C8 C9 1.533(3) . ?
C29 H29A 0.9800 . ?
C29 H29B 0.9800 . ?
C29 H29C 0.9800 . ?
C29 C28 1.466(3) . ?
C27 C26 1.400(3) . ?
C9 H9A 0.9900 . ?
C9 H9B 0.9900 . ?
C19 H19 0.9500 . ?
C19 C18 1.394(3) . ?
C17 H17 0.9500 . ?
C17 C18 1.376(3) . ?
C35 H35A 0.9800 . ?
C35 H35B 0.9800 . ?
C35 H35C 0.9800 . ?
C30 C31 1.466(4) . ?
C24 H24 0.9500 . ?
C24 C25 1.389(3) . ?
C33 H33A 0.9800 . ?
C33 H33B 0.9800 . ?
C33 H33C 0.9800 . ?
C26 H26 0.9500 . ?
C26 C25 1.386(3) . ?
C25 H25 0.9500 . ?
C15 H15 0.9500 . ?
C15 C14 1.390(4) . ?
C2 H2 0.9500 . ?
C2 C3 1.386(4) . ?
C11 H11 0.9500 . ?
C11 C12 1.392(4) . ?
C18 H18 0.9500 . ?
C6 H6 0.9500 . ?
C6 C5 1.390(4) . ?
C14 H14 0.9500 . ?
C14 C13 1.375(5) . ?
C38 N4 1.135(4) . ?
C38 C39 1.447(4) . ?
C12 H12 0.9500 . ?
C12 C13 1.357(5) . ?
C5 H5 0.9500 . ?
C5 C4 1.383(4) . ?
C3 H3 0.9500 . ?
C3 C4 1.369(4) . ?
C4 H4 0.9500 . ?
C13 H13 0.9500 . ?
C39 H39A 0.9800 . ?
C39 H39B 0.9800 . ?
C39 H39C 0.9800 . ?
C31 H31A 0.9800 . ?
C31 H31B 0.9800 . ?
C31 H31C 0.9800 . ?
N3 C36 1.116(4) . ?
C36 C37 1.444(5) . ?
C37 H37A 0.9800 . ?
C37 H37B 0.9800 . ?
C37 H37C 0.9800 . ?

loop_
_geom_torsion_atom_site_label_1
_geom_torsion_atom_site_label_2
_geom_torsion_atom_site_label_3
_geom_torsion_atom_site_label_4
_geom_torsion
_geom_torsion_site_symmetry_1
_geom_torsion_site_symmetry_2
_geom_torsion_site_symmetry_3
_geom_torsion_site_symmetry_4
_geom_torsion_publ_flag
Rh1 P1 C7 C8 -56.2(2) . . . . ?
Rh1 P1 C1 C2 98.0(2) . . . . ?
Rh1 P1 C1 C6 -77.5(2) . . . . ?
Rh1 P1 C27 C22 2.30(19) . . . . ?
Rh1 P1 C27 C26 178.42(17) . . . . ?
Rh1 P2 C10 C15 -101.5(2) . . . . ?
Rh1 P2 C10 C11 75.3(2) . . . . ?
Rh1 P2 C16 C21 -2.6(2) . . . . ?
Rh1 P2 C16 C17 177.74(17) . . . . ?
Rh1 P2 C9 C8 53.5(2) . . . . ?
Rh1 O3 C32 O4 6.9(3) . . . . ?
Rh1 O3 C32 C33 -172.72(16) . . . . ?
Rh1 O1 C34 O2 -4.4(3) . . . . ?
Rh1 O1 C34 C35 175.13(16) . . . . ?
Rh2 O4 C32 O3 -9.2(3) . . . . ?
Rh2 O4 C32 C33 170.45(16) . . . . ?
Rh2 O2 C34 O1 -3.9(3) . . . . ?
Rh2 O2 C34 C35 176.66(16) . . . . ?
Rh2 C22 C23 C24 -176.09(18) . . . . ?
Rh2 C22 C27 P1 -7.9(2) . . . . ?
Rh2 C22 C27 C26 175.97(17) . . . . ?
Rh2 C21 C20 C19 177.97(19) . . . . ?
Rh2 C21 C16 P2 2.3(3) . . . . ?
Rh2 C21 C16 C17 -178.09(18) . . . . ?
P1 C7 C8 C9 72.6(2) . . . . ?
P1 C1 C2 C3 -176.0(2) . . . . ?
P1 C1 C6 C5 175.6(2) . . . . ?
P1 C27 C26 C25 -174.85(19) . . . . ?
P2 C10 C15 C14 178.2(2) . . . . ?
P2 C10 C11 C12 -177.6(2) . . . . ?
P2 C16 C17 C18 179.2(2) . . . . ?
C22 C23 C24 C25 -0.9(4) . . . . ?
C22 C27 C26 C25 1.1(4) . . . . ?
C21 C20 C19 C18 0.7(4) . . . . ?
C21 C16 C17 C18 -0.5(4) . . . . ?
C23 C22 C27 P1 173.19(16) . . . . ?
C23 C22 C27 C26 -2.9(3) . . . . ?
C23 C24 C25 C26 -1.1(4) . . . . ?
C10 P2 C16 C21 -125.47(18) . . . . ?
C10 P2 C16 C17 54.9(2) . . . . ?
C10 P2 C9 C8 176.75(18) . . . . ?
C10 C15 C14 C13 -0.9(4) . . . . ?
C10 C11 C12 C13 -0.3(4) . . . . ?
C20 C21 C16 P2 -177.89(17) . . . . ?
C20 C21 C16 C17 1.8(3) . . . . ?
C20 C19 C18 C17 0.7(4) . . . . ?
C7 P1 C1 C2 -135.2(2) . . . . ?
C7 P1 C1 C6 49.3(2) . . . . ?
C7 P1 C27 C22 -125.87(18) . . . . ?
C7 P1 C27 C26 50.3(2) . . . . ?
C7 C8 C9 P2 -70.9(2) . . . . ?
C16 P2 C10 C15 22.0(2) . . . . ?
C16 P2 C10 C11 -161.1(2) . . . . ?
C16 P2 C9 C8 -73.4(2) . . . . ?
C16 C21 C20 C19 -1.9(3) . . . . ?
C16 C17 C18 C19 -0.8(4) . . . . ?
C1 P1 C7 C8 -179.77(18) . . . . ?
C1 P1 C27 C22 127.11(18) . . . . ?
C1 P1 C27 C26 -56.8(2) . . . . ?
C1 C2 C3 C4 0.3(5) . . . . ?
C1 C6 C5 C4 0.5(5) . . . . ?
C27 P1 C7 C8 69.6(2) . . . . ?
C27 P1 C1 C2 -27.4(2) . . . . ?
C27 P1 C1 C6 157.1(2) . . . . ?
C27 C22 C23 C24 2.8(3) . . . . ?
C27 C26 C25 C24 1.0(4) . . . . ?
C9 P2 C10 C15 131.0(2) . . . . ?
C9 P2 C10 C11 -52.1(2) . . . . ?
C9 P2 C16 C21 127.55(18) . . . . ?
C9 P2 C16 C17 -52.1(2) . . . . ?
C15 C10 C11 C12 -0.7(4) . . . . ?
C15 C14 C13 C12 -0.1(5) . . . . ?
C2 C1 C6 C5 0.0(4) . . . . ?
C2 C3 C4 C5 0.1(5) . . . . ?
C11 C10 C15 C14 1.3(4) . . . . ?
C11 C12 C13 C14 0.7(5) . . . . ?
C6 C1 C2 C3 -0.4(4) . . . . ?
C6 C5 C4 C3 -0.6(5) . . . . ?
